data_1512623
loop_
_publ_author_name
'Xiu-Mei Zhang'
'Wei Gao'
'Jie-Ping Liu'
'En-Qing Gao'

_publ_section_title
;
 Mixed-bridging manganese(II) and copper(II) complexes with azide and
 pyridylbenzoate N-oxide: Structures and magnetic properties
;
_journal_name_full
;
Inorganica Chimica Acta
;
_journal_page_first 311
_journal_page_last 316
_journal_paper_doi 10.1016/j.ica.2012.03.050
_journal_volume 392
_journal_year 2012
_chemical_formula_sum 'C12 H8 Cu N4 O3'
_chemical_formula_weight 319.76
_space_group_IT_number 14
_symmetry_cell_setting monoclinic
_symmetry_space_group_name_Hall '-P 2ybc'
_symmetry_space_group_name_H-M 'P 1 21/c 1'
_atom_sites_solution_hydrogens geom
_atom_sites_solution_primary direct
_atom_sites_solution_secondary difmap
_cell_angle_alpha 90.00
_cell_angle_beta 94.6930(10)
_cell_angle_gamma 90.00
_cell_formula_units_Z 4
_cell_length_a 7.9405(3)
_cell_length_b 6.3841(2)
_cell_length_c 23.4650(7)
_cell_measurement_reflns_used 7557
_cell_measurement_temperature 296(2)
_cell_measurement_theta_max 28.17
_cell_measurement_theta_min 2.57
_cell_volume 1185.52(7)
_computing_cell_refinement 'Bruker SMART'
_computing_data_collection 'Bruker SMART'
_computing_data_reduction 'Bruker SAINT'
_computing_molecular_graphics 'Bruker SHELXTL'
_computing_publication_material 'Bruker SHELXTL'
_computing_structure_refinement 'Bruker SHELXTL'
_computing_structure_solution 'Bruker SHELXTL'
_diffrn_ambient_temperature 296(2)
_diffrn_measured_fraction_theta_full 0.962
_diffrn_measured_fraction_theta_max 0.962
_diffrn_measurement_device_type 'CCD area detector'
_diffrn_measurement_method 'phi and omega scans'
_diffrn_radiation_monochromator graphite
_diffrn_radiation_source 'fine-focus sealed tube'
_diffrn_radiation_type MoK\a
_diffrn_radiation_wavelength 0.71073
_diffrn_reflns_av_R_equivalents 0.0260
_diffrn_reflns_av_sigmaI/netI 0.0204
_diffrn_reflns_limit_h_max 10
_diffrn_reflns_limit_h_min -10
_diffrn_reflns_limit_k_max 7
_diffrn_reflns_limit_k_min -8
_diffrn_reflns_limit_l_max 30
_diffrn_reflns_limit_l_min -30
_diffrn_reflns_number 15500
_diffrn_reflns_theta_full 28.29
_diffrn_reflns_theta_max 28.29
_diffrn_reflns_theta_min 1.74
_exptl_absorpt_coefficient_mu 1.855
_exptl_absorpt_correction_T_max 0.8362
_exptl_absorpt_correction_T_min 0.6060
_exptl_absorpt_correction_type multi-scan
_exptl_absorpt_process_details SADABS
_exptl_crystal_colour green
_exptl_crystal_density_diffrn 1.792
_exptl_crystal_density_method 'not measured'
_exptl_crystal_description block
_exptl_crystal_F_000 644
_exptl_crystal_size_max 0.30
_exptl_crystal_size_mid 0.20
_exptl_crystal_size_min 0.10
_refine_diff_density_max 0.383
_refine_diff_density_min -0.297
_refine_diff_density_rms 0.067
_refine_ls_extinction_method none
_refine_ls_goodness_of_fit_ref 1.077
_refine_ls_hydrogen_treatment constr
_refine_ls_matrix_type full
_refine_ls_number_parameters 181
_refine_ls_number_reflns 2844
_refine_ls_number_restraints 0
_refine_ls_restrained_S_all 1.077
_refine_ls_R_factor_all 0.0300
_refine_ls_R_factor_gt 0.0259
_refine_ls_shift/su_max 0.000
_refine_ls_shift/su_mean 0.000
_refine_ls_structure_factor_coef Fsqd
_refine_ls_weighting_details 'calc w=1/[\s^2^(Fo^2^)+(0.0420P)^2^+0.4095P] where P=(Fo^2^+2Fc^2^)/3'
_refine_ls_weighting_scheme calc
_refine_ls_wR_factor_gt 0.0709
_refine_ls_wR_factor_ref 0.0734
_reflns_number_gt 2548
_reflns_number_total 2844
_reflns_threshold_expression >2sigma(I)
_cod_data_source_file ICA-2012-392-311-316-2.cif
_cod_data_source_block 2
_cod_original_sg_symbol_H-M P2(1)/c
_cod_database_code 1512623

loop_
_symmetry_equiv_pos_as_xyz
'x, y, z'
'-x, y+1/2, -z+1/2'
'-x, -y, -z'
'x, -y-1/2, z-1/2'

loop_
_atom_site_label
_atom_site_type_symbol
_atom_site_fract_x
_atom_site_fract_y
_atom_site_fract_z
_atom_site_U_iso_or_equiv
_atom_site_adp_type
_atom_site_occupancy
_atom_site_symmetry_multiplicity
_atom_site_calc_flag
_atom_site_refinement_flags
Cu1 Cu 0.02425(3) 0.55225(3) 0.245925(8) 0.02354(9) Uani 1 1 d .
C1 C 0.0624(2) 0.3049(2) 0.35375(7) 0.0216(3) Uani 1 1 d .
C2 C 0.1222(2) 0.3242(3) 0.41596(7) 0.0224(3) Uani 1 1 d .
C3 C 0.1430(3) 0.1522(3) 0.45200(8) 0.0318(4) Uani 1 1 d .
H3A H 0.1158 0.0189 0.4381 0.038 Uiso 1 1 calc R
C4 C 0.2040(3) 0.1777(3) 0.50858(8) 0.0332(4) Uani 1 1 d .
H4A H 0.2180 0.0609 0.5322 0.040 Uiso 1 1 calc R
C5 C 0.2449(2) 0.3751(3) 0.53070(7) 0.0248(3) Uani 1 1 d .
C6 C 0.2236(3) 0.5466(3) 0.49429(8) 0.0301(4) Uani 1 1 d .
H6A H 0.2503 0.6800 0.5082 0.036 Uiso 1 1 calc R
C7 C 0.1638(3) 0.5218(3) 0.43793(8) 0.0281(4) Uani 1 1 d .
H7A H 0.1509 0.6385 0.4143 0.034 Uiso 1 1 calc R
C8 C 0.3095(2) 0.4082(3) 0.59122(7) 0.0252(3) Uani 1 1 d .
C9 C 0.2493(2) 0.2892(3) 0.63469(7) 0.0263(4) Uani 1 1 d .
H9A H 0.1697 0.1850 0.6257 0.032 Uiso 1 1 calc R
C10 C 0.4253(2) 0.4692(3) 0.70385(8) 0.0295(4) Uani 1 1 d .
H10A H 0.4657 0.4870 0.7419 0.035 Uiso 1 1 calc R
C11 C 0.4872(2) 0.5905(3) 0.66249(8) 0.0331(4) Uani 1 1 d .
H11A H 0.5685 0.6919 0.6724 0.040 Uiso 1 1 calc R
C12 C 0.4292(2) 0.5628(3) 0.60572(8) 0.0313(4) Uani 1 1 d .
H12A H 0.4698 0.6467 0.5775 0.038 Uiso 1 1 calc R
O1 O 0.07316(18) 0.46944(19) 0.32512(5) 0.0300(3) Uani 1 1 d .
O2 O 0.01064(17) 0.12951(19) 0.33535(5) 0.0282(3) Uani 1 1 d .
O3 O 0.24170(17) 0.2158(2) 0.73121(5) 0.0354(3) Uani 1 1 d .
N1 N 0.30525(18) 0.3228(2) 0.68982(6) 0.0260(3) Uani 1 1 d .
N2 N 0.14239(18) 0.8191(2) 0.26645(6) 0.0230(3) Uani 1 1 d .
N3 N 0.24418(19) 0.8423(2) 0.30771(7) 0.0277(3) Uani 1 1 d .
N4 N 0.3433(2) 0.8717(3) 0.34490(8) 0.0420(4) Uani 1 1 d .

loop_
_atom_site_aniso_label
_atom_site_aniso_U_11
_atom_site_aniso_U_22
_atom_site_aniso_U_33
_atom_site_aniso_U_23
_atom_site_aniso_U_13
_atom_site_aniso_U_12
Cu1 0.03775(14) 0.01854(12) 0.01313(13) 0.00206(7) -0.00519(9) -0.00489(8)
C1 0.0281(8) 0.0219(8) 0.0144(8) -0.0010(6) -0.0003(6) 0.0012(6)
C2 0.0297(8) 0.0229(8) 0.0140(8) -0.0010(6) -0.0002(6) -0.0003(6)
C3 0.0540(12) 0.0206(8) 0.0197(9) -0.0013(7) -0.0034(8) -0.0032(8)
C4 0.0570(12) 0.0239(8) 0.0176(9) 0.0036(7) -0.0038(8) -0.0005(8)
C5 0.0310(9) 0.0278(8) 0.0153(8) -0.0009(6) -0.0005(7) -0.0004(7)
C6 0.0468(11) 0.0224(9) 0.0201(9) -0.0032(6) -0.0029(8) -0.0048(7)
C7 0.0446(11) 0.0211(8) 0.0179(9) 0.0020(6) -0.0016(7) -0.0009(7)
C8 0.0290(9) 0.0289(8) 0.0171(8) -0.0019(6) -0.0019(7) 0.0022(7)
C9 0.0292(8) 0.0301(9) 0.0185(8) -0.0021(7) -0.0039(7) -0.0006(7)
C10 0.0290(9) 0.0398(10) 0.0187(9) -0.0057(7) -0.0042(7) 0.0018(7)
C11 0.0315(9) 0.0403(10) 0.0268(10) -0.0066(8) -0.0017(8) -0.0068(8)
C12 0.0356(10) 0.0371(10) 0.0210(9) 0.0000(7) 0.0006(7) -0.0060(8)
O1 0.0495(8) 0.0251(6) 0.0141(6) 0.0022(5) -0.0057(5) -0.0069(5)
O2 0.0483(8) 0.0209(6) 0.0144(6) -0.0011(5) -0.0039(5) -0.0006(5)
O3 0.0415(7) 0.0451(8) 0.0190(6) 0.0064(6) -0.0005(5) -0.0083(6)
N1 0.0280(7) 0.0330(8) 0.0165(7) 0.0009(6) -0.0007(6) 0.0025(6)
N2 0.0298(7) 0.0186(6) 0.0192(7) 0.0013(5) -0.0069(6) -0.0014(5)
N3 0.0326(8) 0.0225(7) 0.0279(8) 0.0019(6) 0.0014(7) 0.0020(6)
N4 0.0400(10) 0.0458(10) 0.0372(10) -0.0039(8) -0.0148(8) 0.0013(8)

loop_
_atom_type_symbol
_atom_type_description
_atom_type_scat_dispersion_real
_atom_type_scat_dispersion_imag
_atom_type_scat_source
C C 0.0033 0.0016 'International Tables Vol C Tables 4.2.6.8 and 6.1.1.4'
H H 0.0000 0.0000 'International Tables Vol C Tables 4.2.6.8 and 6.1.1.4'
N N 0.0061 0.0033 'International Tables Vol C Tables 4.2.6.8 and 6.1.1.4'
O O 0.0106 0.0060 'International Tables Vol C Tables 4.2.6.8 and 6.1.1.4'
Cu Cu 0.3201 1.2651 'International Tables Vol C Tables 4.2.6.8 and 6.1.1.4'

loop_
_geom_angle_atom_site_label_1
_geom_angle_atom_site_label_2
_geom_angle_atom_site_label_3
_geom_angle
_geom_angle_site_symmetry_1
_geom_angle_site_symmetry_3
O1 Cu1 O2 176.27(6) . 2
O1 Cu1 N2 87.01(6) . .
O2 Cu1 N2 92.65(6) 2 .
O1 Cu1 N2 90.83(6) . 2_545
O2 Cu1 N2 90.39(6) 2 2_545
N2 Cu1 N2 165.77(4) . 2_545
O1 C1 O2 126.66(16) . .
O1 C1 C2 114.96(14) . .
O2 C1 C2 118.36(14) . .
C3 C2 C7 118.59(16) . .
C3 C2 C1 122.66(15) . .
C7 C2 C1 118.71(15) . .
C4 C3 C2 120.39(16) . .
C4 C3 H3A 119.8 . .
C2 C3 H3A 119.8 . .
C3 C4 C5 121.11(16) . .
C3 C4 H4A 119.4 . .
C5 C4 H4A 119.4 . .
C6 C5 C4 118.11(16) . .
C6 C5 C8 119.38(16) . .
C4 C5 C8 122.51(16) . .
C7 C6 C5 120.96(16) . .
C7 C6 H6A 119.5 . .
C5 C6 H6A 119.5 . .
C6 C7 C2 120.83(16) . .
C6 C7 H7A 119.6 . .
C2 C7 H7A 119.6 . .
C9 C8 C12 118.52(16) . .
C9 C8 C5 120.81(16) . .
C12 C8 C5 120.66(16) . .
N1 C9 C8 120.74(16) . .
N1 C9 H9A 119.6 . .
C8 C9 H9A 119.6 . .
N1 C10 C11 120.37(17) . .
N1 C10 H10A 119.8 . .
C11 C10 H10A 119.8 . .
C10 C11 C12 120.04(18) . .
C10 C11 H11A 120.0 . .
C12 C11 H11A 120.0 . .
C11 C12 C8 119.51(17) . .
C11 C12 H12A 120.2 . .
C8 C12 H12A 120.2 . .
C1 O1 Cu1 136.42(11) . .
C1 O2 Cu1 124.92(11) . 2_545
O3 N1 C9 120.44(15) . .
O3 N1 C10 118.77(15) . .
C9 N1 C10 120.78(15) . .
N3 N2 Cu1 124.51(11) . .
N3 N2 Cu1 114.43(11) . 2
Cu1 N2 Cu1 108.06(7) . 2
N4 N3 N2 176.58(19) . .

loop_
_geom_bond_atom_site_label_1
_geom_bond_atom_site_label_2
_geom_bond_distance
_geom_bond_site_symmetry_2
Cu1 O1 1.9405(12) .
Cu1 O2 1.9673(12) 2
Cu1 N2 1.9850(14) .
Cu1 N2 1.9969(14) 2_545
C1 O1 1.2535(19) .
C1 O2 1.257(2) .
C1 C2 1.503(2) .
C2 C3 1.388(2) .
C2 C7 1.392(2) .
C3 C4 1.385(3) .
C3 H3A 0.9300 .
C4 C5 1.391(3) .
C4 H4A 0.9300 .
C5 C6 1.390(3) .
C5 C8 1.485(2) .
C6 C7 1.377(3) .
C6 H6A 0.9300 .
C7 H7A 0.9300 .
C8 C9 1.388(2) .
C8 C12 1.393(3) .
C9 N1 1.350(2) .
C9 H9A 0.9300 .
C10 N1 1.356(2) .
C10 C11 1.364(3) .
C10 H10A 0.9300 .
C11 C12 1.385(3) .
C11 H11A 0.9300 .
C12 H12A 0.9300 .
O2 Cu1 1.9673(12) 2_545
O3 N1 1.3209(19) .
N2 N3 1.218(2) .
N2 Cu1 1.9969(14) 2
N3 N4 1.142(2) .
